data_4311514
loop_
_publ_author_name
'Andrew D. Sutton'
'Gordon H. John'
'Mark J. Sarsfield'
'Joanna C. Renshaw'
'Iain May'
'Leigh R. Martin'
'Andrew J. Selvage'
'David Collison'
'Madeleine Helliwell'

_publ_contact_author
;
    Madeleine Helliwell and Mark Sarsfield
;
_publ_section_title
;
 Spectroscopic Evidence for the Direct Coordination of the Pertechnetate
 Anion to the Uranyl Cation in [UO2(TcO4)(DPPMO2)2]+
;
_journal_name_full 'Inorganic Chemistry'
_journal_page_first 5480
_journal_page_last 5482
_journal_paper_doi 10.1021/ic049588r
_journal_volume 43
_journal_year 2004
_chemical_formula_sum 'C51 H48 O15 P4 Re2 U'
_chemical_formula_weight 1635.20
_chemical_name_systematic
; 
 ? 
;
_space_group_IT_number 2
_symmetry_cell_setting triclinic
_symmetry_space_group_name_Hall '-P 1'
_symmetry_space_group_name_H-M 'P -1'
_atom_sites_solution_hydrogens geom
_atom_sites_solution_primary direct
_atom_sites_solution_secondary difmap
_audit_creation_method SHELXL-97
_cell_angle_alpha 108.702(2)
_cell_angle_beta 98.098(2)
_cell_angle_gamma 100.592(2)
_cell_formula_units_Z 2
_cell_length_a 10.8208(11)
_cell_length_b 14.0952(15)
_cell_length_c 19.307(2)
_cell_measurement_reflns_used 5617
_cell_measurement_temperature 100(2)
_cell_measurement_theta_max 28.26
_cell_measurement_theta_min 2.41
_cell_volume 2677.8(5)
_computing_cell_refinement 'Bruker SMART'
_computing_data_collection 'Bruker SMART'
_computing_data_reduction 'Bruker SAINT'
_computing_molecular_graphics 'Bruker SHELXTL'
_computing_publication_material 'Bruker SHELXTL'
_computing_structure_refinement 'SHELXL-97 (Sheldrick, 1997)'
_computing_structure_solution 'SHELXS-97 (Sheldrick, 1990)'
_diffrn_ambient_temperature 100(2)
_diffrn_measured_fraction_theta_full 0.985
_diffrn_measured_fraction_theta_max 0.985
_diffrn_measurement_device_type 'CCD area detector'
_diffrn_measurement_method 'phi and omega scans'
_diffrn_radiation_monochromator graphite
_diffrn_radiation_source 'fine-focus sealed tube'
_diffrn_radiation_type MoK\a
_diffrn_radiation_wavelength 0.71073
_diffrn_reflns_av_R_equivalents 0.0245
_diffrn_reflns_av_sigmaI/netI 0.0368
_diffrn_reflns_limit_h_max 12
_diffrn_reflns_limit_h_min -12
_diffrn_reflns_limit_k_max 16
_diffrn_reflns_limit_k_min -16
_diffrn_reflns_limit_l_max 22
_diffrn_reflns_limit_l_min -22
_diffrn_reflns_number 18919
_diffrn_reflns_theta_full 25.03
_diffrn_reflns_theta_max 25.03
_diffrn_reflns_theta_min 1.57
_exptl_absorpt_coefficient_mu 7.711
_exptl_absorpt_correction_T_max 0.5127
_exptl_absorpt_correction_T_min 0.4115
_exptl_absorpt_correction_type multi-scan
_exptl_absorpt_process_details SADABS
_exptl_crystal_colour yellow
_exptl_crystal_density_diffrn 2.028
_exptl_crystal_density_meas 0
_exptl_crystal_density_method 'not measured'
_exptl_crystal_description Square
_exptl_crystal_F_000 1552
_exptl_crystal_size_max 0.14
_exptl_crystal_size_mid 0.12
_exptl_crystal_size_min 0.10
_refine_diff_density_max 9.341
_refine_diff_density_min -2.151
_refine_diff_density_rms 0.232
_refine_ls_extinction_method none
_refine_ls_goodness_of_fit_ref 1.107
_refine_ls_hydrogen_treatment mixed
_refine_ls_matrix_type full
_refine_ls_number_parameters 521
_refine_ls_number_reflns 9307
_refine_ls_number_restraints 0
_refine_ls_restrained_S_all 1.107
_refine_ls_R_factor_all 0.0506
_refine_ls_R_factor_gt 0.0453
_refine_ls_shift/su_max 0.001
_refine_ls_shift/su_mean 0.000
_refine_ls_structure_factor_coef Fsqd
_refine_ls_weighting_details 'calc w=1/[\s^2^(Fo^2^)+(0.0512P)^2^+39.3828P] where P=(Fo^2^+2Fc^2^)/3'
_refine_ls_weighting_scheme calc
_refine_ls_wR_factor_gt 0.1132
_refine_ls_wR_factor_ref 0.1160
_reflns_number_gt 8387
_reflns_number_total 9307
_reflns_threshold_expression >2sigma(I)
_cod_data_source_file ic049588rsi20040709_010833_1.cif
_cod_data_source_block ghj3bp-1
_cod_depositor_comments
;
The following automatic conversions were performed:
'_symmetry_cell_setting' value 'Triclinic' changed to 'triclinic'
according to '/home/saulius/struct/CIF-dictionaries/cif_core.dic'
dictionary named 'cif_core.dic' version 2.4.1 from 2010-06-29.

Automatic conversion script
Id: cif_fix_enum 1527 2010-12-29 10:47:43Z saulius 
;
_cod_original_cell_volume 2677.9(5)
_cod_database_code 4311514

loop_
_symmetry_equiv_pos_as_xyz
'x, y, z'
'-x, -y, -z'

loop_
_atom_site_label
_atom_site_type_symbol
_atom_site_fract_x
_atom_site_fract_y
_atom_site_fract_z
_atom_site_U_iso_or_equiv
_atom_site_adp_type
_atom_site_occupancy
_atom_site_symmetry_multiplicity
_atom_site_calc_flag
_atom_site_refinement_flags
_atom_site_disorder_assembly
_atom_site_disorder_group
U1 U 0.48474(3) 0.59276(2) 0.275997(17) 0.01167(10) Uani 1 1 d . . .
Re1 Re 0.70501(3) 0.41813(3) 0.31786(2) 0.01776(11) Uani 1 1 d . . .
Re2 Re 0.78219(3) 0.13340(3) 0.19483(2) 0.01859(11) Uani 1 1 d . . .
P1 P 0.7517(2) 0.81870(17) 0.31098(13) 0.0135(4) Uani 1 1 d . . .
P2 P 0.4984(2) 0.82363(16) 0.22511(12) 0.0122(4) Uani 1 1 d . . .
P3 P 0.1571(2) 0.44746(16) 0.17045(12) 0.0119(4) Uani 1 1 d . . .
P4 P 0.2695(2) 0.35202(17) 0.27349(12) 0.0134(4) Uani 1 1 d . . .
O1 O 0.4327(6) 0.6390(5) 0.3605(3) 0.0186(13) Uani 1 1 d . . .
O2 O 0.5373(6) 0.5502(5) 0.1912(3) 0.0176(13) Uani 1 1 d . . .
O3 O 0.6748(6) 0.7312(5) 0.3282(3) 0.0176(13) Uani 1 1 d . . .
O4 O 0.4393(6) 0.7334(4) 0.2456(3) 0.0163(13) Uani 1 1 d . . .
O5 O 0.2723(5) 0.5388(4) 0.1998(3) 0.0125(12) Uani 1 1 d . . .
O6 O 0.3925(6) 0.4224(5) 0.2733(3) 0.0180(13) Uani 1 1 d . . .
O7 O 0.6500(6) 0.5309(5) 0.3281(4) 0.0203(14) Uani 1 1 d . . .
O8 O 0.8710(6) 0.4514(6) 0.3462(4) 0.0334(18) Uani 1 1 d . . .
O9 O 0.6363(7) 0.3565(5) 0.3706(4) 0.0300(16) Uani 1 1 d . . .
O10 O 0.6633(7) 0.3400(5) 0.2255(4) 0.0285(16) Uani 1 1 d . . .
O11 O 0.8883(7) 0.2057(6) 0.1622(4) 0.0307(17) Uani 1 1 d . . .
O12 O 0.7869(8) 0.2002(6) 0.2866(4) 0.0365(18) Uani 1 1 d . . .
O13 O 0.6315(6) 0.1041(5) 0.1411(4) 0.0264(15) Uani 1 1 d . . .
O14 O 0.8250(6) 0.0177(5) 0.1892(4) 0.0236(15) Uani 1 1 d . . .
C1 C 0.1304(8) 0.3924(7) 0.2413(5) 0.0130(17) Uani 1 1 d . . .
H1A H 0.1110 0.4443 0.2842 0.016 Uiso 1 1 calc R . .
H1B H 0.0550 0.3323 0.2205 0.016 Uiso 1 1 calc R . .
C2 C 0.6671(8) 0.8284(6) 0.2270(5) 0.0140(18) Uani 1 1 d . . .
H2A H 0.6747 0.7712 0.1831 0.017 Uiso 1 1 calc R . .
H2B H 0.7089 0.8941 0.2224 0.017 Uiso 1 1 calc R . .
C3 C 0.01352(13) 0.48370(13) 0.14302(10) 0.0136(17) Uani 1 1 d G . .
C4 C -0.10106(13) 0.45281(15) 0.16346(12) 0.0163(18) Uani 1 1 d G . .
H4 H -0.1063 0.4080 0.1912 0.020 Uiso 1 1 calc R . .
C5 C -0.20795(13) 0.48751(16) 0.14327(14) 0.024(2) Uani 1 1 d G . .
H5 H -0.2863 0.4664 0.1572 0.029 Uiso 1 1 calc R . .
C6 C -0.20025(14) 0.55310(17) 0.10264(14) 0.022(2) Uani 1 1 d G . .
H6 H -0.2733 0.5768 0.0888 0.027 Uiso 1 1 calc R . .
C7 C -0.08567(15) 0.58399(15) 0.08220(12) 0.022(2) Uani 1 1 d G . .
H7 H -0.0804 0.6288 0.0544 0.027 Uiso 1 1 calc R . .
C8 C 0.02122(14) 0.54929(14) 0.10240(10) 0.0195(19) Uani 1 1 d G . .
H8 H 0.0995 0.5704 0.0884 0.023 Uiso 1 1 calc R . .
C9 C 0.18016(16) 0.34938(11) 0.09144(9) 0.0134(17) Uani 1 1 d G . .
C10 C 0.08810(17) 0.25599(12) 0.05857(10) 0.0195(19) Uani 1 1 d G . .
H10 H 0.0127 0.2449 0.0778 0.023 Uiso 1 1 calc R . .
C11 C 0.1063(2) 0.17875(12) -0.00238(10) 0.024(2) Uani 1 1 d G . .
H11 H 0.0434 0.1149 -0.0248 0.029 Uiso 1 1 calc R . .
C12 C 0.2166(2) 0.19491(12) -0.03048(10) 0.026(2) Uani 1 1 d G . .
H12 H 0.2291 0.1421 -0.0721 0.031 Uiso 1 1 calc R . .
C13 C 0.30870(19) 0.28830(12) 0.00239(9) 0.022(2) Uani 1 1 d G . .
H13 H 0.3841 0.2993 -0.0168 0.026 Uiso 1 1 calc R . .
C14 C 0.29046(17) 0.36554(11) 0.06335(8) 0.0197(19) Uani 1 1 d G . .
H14 H 0.3534 0.4294 0.0858 0.024 Uiso 1 1 calc R . .
C15 C 0.25515(19) 0.22229(11) 0.21396(11) 0.0150(18) Uani 1 1 d G . .
C16 C 0.1527(2) 0.14412(12) 0.21061(12) 0.0198(19) Uani 1 1 d G . .
H16 H 0.0921 0.1595 0.2411 0.024 Uiso 1 1 calc R . .
C17 C 0.1389(2) 0.04351(11) 0.16265(13) 0.022(2) Uani 1 1 d G . .
H17 H 0.0689 -0.0099 0.1604 0.026 Uiso 1 1 calc R . .
C18 C 0.2276(2) 0.02106(11) 0.11804(14) 0.021(2) Uani 1 1 d G . .
H18 H 0.2182 -0.0477 0.0853 0.026 Uiso 1 1 calc R . .
C19 C 0.3300(2) 0.09923(11) 0.12138(13) 0.0200(19) Uani 1 1 d G . .
H19 H 0.3906 0.0839 0.0909 0.024 Uiso 1 1 calc R . .
C20 C 0.34381(19) 0.19985(11) 0.16934(11) 0.0181(19) Uani 1 1 d G . .
H20 H 0.4138 0.2533 0.1716 0.022 Uiso 1 1 calc R . .
C21 C 0.2548(2) 0.35039(14) 0.36427(10) 0.0170(18) Uani 1 1 d G . .
C22 C 0.3657(2) 0.37266(15) 0.41857(10) 0.023(2) Uani 1 1 d G . .
H22 H 0.4478 0.3931 0.4084 0.027 Uiso 1 1 calc R . .
C23 C 0.3563(3) 0.36505(17) 0.48775(11) 0.028(2) Uani 1 1 d G . .
H23 H 0.4321 0.3803 0.5249 0.034 Uiso 1 1 calc R . .
C24 C 0.2362(3) 0.33517(18) 0.50264(12) 0.030(2) Uani 1 1 d G . .
H24 H 0.2298 0.3300 0.5499 0.036 Uiso 1 1 calc R . .
C25 C 0.1254(2) 0.31290(17) 0.44834(12) 0.037(3) Uani 1 1 d G . .
H25 H 0.0432 0.2925 0.4585 0.045 Uiso 1 1 calc R . .
C26 C 0.1347(2) 0.32052(15) 0.37916(11) 0.025(2) Uani 1 1 d G . .
H26 H 0.0589 0.3053 0.3420 0.031 Uiso 1 1 calc R . .
C27 C 0.42772(17) 0.80777(12) 0.13151(9) 0.0136(17) Uani 1 1 d G . .
C28 C 0.31013(17) 0.73597(13) 0.09889(9) 0.023(2) Uani 1 1 d G . .
H28 H 0.2714 0.6980 0.1262 0.028 Uiso 1 1 calc R . .
C29 C 0.24926(19) 0.71970(14) 0.02623(10) 0.029(2) Uani 1 1 d G . .
H29 H 0.1689 0.6706 0.0039 0.035 Uiso 1 1 calc R . .
C30 C 0.3060(2) 0.77525(16) -0.01380(10) 0.023(2) Uani 1 1 d G . .
H30 H 0.2644 0.7641 -0.0635 0.027 Uiso 1 1 calc R . .
C31 C 0.4236(2) 0.84705(15) 0.01883(11) 0.021(2) Uani 1 1 d G . .
H31 H 0.4623 0.8850 -0.0085 0.025 Uiso 1 1 calc R . .
C32 C 0.48444(19) 0.86332(14) 0.09148(10) 0.0169(18) Uani 1 1 d G . .
H32 H 0.5648 0.9124 0.1138 0.020 Uiso 1 1 calc R . .
C33 C 0.47957(17) 0.94034(11) 0.28914(10) 0.0162(18) Uani 1 1 d G . .
C34 C 0.48700(19) 1.02870(11) 0.27097(12) 0.0195(19) Uani 1 1 d G . .
H34 H 0.4976 1.0265 0.2225 0.023 Uiso 1 1 calc R . .
C35 C 0.4789(2) 1.12022(11) 0.32369(13) 0.027(2) Uani 1 1 d G . .
H35 H 0.4840 1.1806 0.3113 0.032 Uiso 1 1 calc R . .
C36 C 0.4635(2) 1.12338(11) 0.39459(13) 0.035(3) Uani 1 1 d G . .
H36 H 0.4579 1.1859 0.4306 0.042 Uiso 1 1 calc R . .
C37 C 0.4560(2) 1.03503(11) 0.41276(11) 0.030(2) Uani 1 1 d G . .
H37 H 0.4454 1.0372 0.4612 0.036 Uiso 1 1 calc R . .
C38 C 0.46408(18) 0.94351(11) 0.36004(10) 0.020(2) Uani 1 1 d G . .
H38 H 0.4590 0.8831 0.3725 0.025 Uiso 1 1 calc R . .
C39 C 0.78159(16) 0.93975(13) 0.38629(10) 0.0163(18) Uani 1 1 d G . .
C40 C 0.78922(18) 1.03162(12) 0.37289(11) 0.0179(19) Uani 1 1 d G . .
H40 H 0.7779 1.0309 0.3230 0.021 Uiso 1 1 calc R . .
C41 C 0.8135(2) 1.12460(12) 0.43249(12) 0.028(2) Uani 1 1 d G . .
H41 H 0.8187 1.1874 0.4233 0.034 Uiso 1 1 calc R . .
C42 C 0.8301(2) 1.12572(13) 0.50549(12) 0.032(2) Uani 1 1 d G . .
H42 H 0.8466 1.1893 0.5462 0.038 Uiso 1 1 calc R . .
C43 C 0.8225(2) 1.03385(14) 0.51888(11) 0.036(3) Uani 1 1 d G . .
H43 H 0.8338 1.0346 0.5688 0.043 Uiso 1 1 calc R . .
C44 C 0.79821(18) 0.94086(14) 0.45929(10) 0.025(2) Uani 1 1 d G . .
H44 H 0.7930 0.8781 0.4684 0.030 Uiso 1 1 calc R . .
C45 C 0.90370(14) 0.79732(15) 0.29309(12) 0.0168(18) Uani 1 1 d G . .
C46 C 0.98365(14) 0.86398(16) 0.26930(13) 0.026(2) Uani 1 1 d G . .
H46 H 0.9557 0.9195 0.2597 0.032 Uiso 1 1 calc R . .
C47 C 1.10452(14) 0.84939(18) 0.25952(15) 0.030(2) Uani 1 1 d G . .
H47 H 1.1592 0.8950 0.2433 0.036 Uiso 1 1 calc R . .
C48 C 1.14544(13) 0.76815(19) 0.27354(16) 0.028(2) Uani 1 1 d G . .
H48 H 1.2281 0.7582 0.2669 0.034 Uiso 1 1 calc R . .
C49 C 1.06549(13) 0.70148(18) 0.29732(15) 0.025(2) Uani 1 1 d G . .
H49 H 1.0935 0.6460 0.3069 0.030 Uiso 1 1 calc R . .
C50 C 0.94462(13) 0.71607(16) 0.30710(13) 0.0183(19) Uani 1 1 d G . .
H50 H 0.8900 0.6705 0.3234 0.022 Uiso 1 1 calc R . .
C1S C 0.1966(12) 0.5951(9) 0.4736(6) 0.039(3) Uani 1 1 d . . .
H1S1 H 0.2755 0.6471 0.4803 0.058 Uiso 1 1 calc R . .
H1S2 H 0.2186 0.5314 0.4753 0.058 Uiso 1 1 calc R . .
H1S3 H 0.1516 0.6211 0.5137 0.058 Uiso 1 1 calc R . .
O1S O 0.1168(9) 0.5749(7) 0.4043(5) 0.052(2) Uani 1 1 d . . .
H1S H 0.1584 0.6008 0.3784 0.078 Uiso 1 1 calc R . .

loop_
_atom_site_aniso_label
_atom_site_aniso_U_11
_atom_site_aniso_U_22
_atom_site_aniso_U_33
_atom_site_aniso_U_23
_atom_site_aniso_U_13
_atom_site_aniso_U_12
U1 0.00866(16) 0.01081(16) 0.01532(17) 0.00651(13) 0.00221(12) -0.00124(12)
Re1 0.01584(19) 0.01539(19) 0.0238(2) 0.01051(15) 0.00347(14) 0.00210(14)
Re2 0.01590(19) 0.01530(19) 0.0243(2) 0.01017(15) 0.00320(15) -0.00160(14)
P1 0.0094(10) 0.0122(11) 0.0177(11) 0.0064(9) 0.0021(8) -0.0016(8)
P2 0.0092(10) 0.0106(10) 0.0165(11) 0.0067(9) 0.0025(8) -0.0017(8)
P3 0.0087(10) 0.0115(10) 0.0157(11) 0.0072(9) 0.0030(8) -0.0018(8)
P4 0.0108(11) 0.0119(11) 0.0171(11) 0.0079(9) 0.0016(8) -0.0020(8)
O1 0.015(3) 0.023(3) 0.017(3) 0.008(3) 0.004(3) 0.000(3)
O2 0.014(3) 0.020(3) 0.018(3) 0.005(3) 0.006(2) 0.003(3)
O3 0.012(3) 0.014(3) 0.023(3) 0.008(3) -0.002(3) -0.005(2)
O4 0.013(3) 0.011(3) 0.025(3) 0.009(3) 0.003(3) 0.000(2)
O5 0.006(3) 0.010(3) 0.017(3) 0.006(2) 0.000(2) -0.006(2)
O6 0.017(3) 0.011(3) 0.026(3) 0.011(3) 0.001(3) -0.004(2)
O7 0.014(3) 0.016(3) 0.027(4) 0.010(3) 0.001(3) -0.005(3)
O8 0.012(3) 0.038(4) 0.047(5) 0.017(4) -0.004(3) 0.004(3)
O9 0.041(4) 0.020(4) 0.034(4) 0.014(3) 0.011(3) 0.007(3)
O10 0.030(4) 0.024(4) 0.033(4) 0.013(3) 0.006(3) 0.003(3)
O11 0.018(4) 0.035(4) 0.045(5) 0.025(4) 0.006(3) 0.001(3)
O12 0.046(5) 0.033(4) 0.033(4) 0.015(4) 0.006(4) 0.013(4)
O13 0.013(3) 0.030(4) 0.041(4) 0.020(3) 0.009(3) 0.001(3)
O14 0.023(4) 0.022(4) 0.026(4) 0.010(3) 0.004(3) 0.005(3)
C1 0.010(4) 0.014(4) 0.016(4) 0.006(3) 0.004(3) 0.002(3)
C2 0.017(4) 0.007(4) 0.017(4) 0.003(3) 0.009(4) 0.001(3)
C3 0.009(4) 0.012(4) 0.016(4) 0.004(3) -0.003(3) 0.001(3)
C4 0.013(4) 0.016(4) 0.022(5) 0.009(4) 0.004(4) 0.004(3)
C5 0.018(5) 0.031(5) 0.029(5) 0.015(4) 0.008(4) 0.009(4)
C6 0.019(5) 0.024(5) 0.023(5) 0.006(4) 0.004(4) 0.007(4)
C7 0.021(5) 0.022(5) 0.025(5) 0.014(4) 0.002(4) 0.004(4)
C8 0.019(5) 0.019(5) 0.019(5) 0.008(4) 0.001(4) 0.001(4)
C9 0.010(4) 0.013(4) 0.016(4) 0.008(4) 0.000(3) -0.002(3)
C10 0.018(5) 0.018(5) 0.021(5) 0.007(4) 0.004(4) 0.001(4)
C11 0.031(6) 0.016(5) 0.022(5) 0.005(4) 0.001(4) 0.001(4)
C12 0.033(6) 0.028(5) 0.017(5) 0.007(4) 0.007(4) 0.011(4)
C13 0.019(5) 0.029(5) 0.022(5) 0.012(4) 0.007(4) 0.008(4)
C14 0.015(5) 0.023(5) 0.020(5) 0.010(4) -0.001(4) 0.002(4)
C15 0.014(4) 0.012(4) 0.017(4) 0.007(4) -0.004(3) -0.001(3)
C16 0.018(5) 0.018(5) 0.022(5) 0.007(4) 0.006(4) 0.001(4)
C17 0.015(5) 0.015(5) 0.033(5) 0.009(4) 0.004(4) 0.000(4)
C18 0.021(5) 0.011(4) 0.027(5) 0.002(4) 0.002(4) 0.004(4)
C19 0.016(5) 0.022(5) 0.024(5) 0.007(4) 0.008(4) 0.009(4)
C20 0.016(5) 0.020(5) 0.021(5) 0.012(4) 0.003(4) 0.001(4)
C21 0.019(5) 0.014(4) 0.017(4) 0.008(4) 0.000(4) -0.001(4)
C22 0.033(6) 0.011(4) 0.023(5) 0.003(4) 0.005(4) 0.010(4)
C23 0.041(6) 0.027(5) 0.017(5) 0.007(4) 0.002(4) 0.015(5)
C24 0.048(7) 0.025(5) 0.015(5) 0.010(4) 0.004(5) 0.000(5)
C25 0.041(7) 0.041(7) 0.026(6) 0.014(5) 0.012(5) -0.009(5)
C26 0.028(5) 0.028(5) 0.022(5) 0.014(4) 0.007(4) 0.000(4)
C27 0.010(4) 0.010(4) 0.019(4) 0.006(3) 0.001(3) 0.000(3)
C28 0.022(5) 0.022(5) 0.023(5) 0.013(4) 0.000(4) -0.006(4)
C29 0.023(5) 0.023(5) 0.028(5) 0.009(4) -0.009(4) -0.011(4)
C30 0.026(5) 0.025(5) 0.017(5) 0.011(4) 0.002(4) 0.004(4)
C31 0.020(5) 0.021(5) 0.025(5) 0.013(4) 0.011(4) 0.002(4)
C32 0.017(4) 0.014(4) 0.020(5) 0.004(4) 0.008(4) 0.002(4)
C33 0.010(4) 0.019(5) 0.016(4) 0.004(4) 0.001(3) 0.001(3)
C34 0.016(5) 0.018(5) 0.024(5) 0.008(4) 0.003(4) 0.003(4)
C35 0.030(6) 0.017(5) 0.032(6) 0.009(4) 0.001(4) 0.006(4)
C36 0.042(7) 0.029(6) 0.028(6) 0.000(5) 0.003(5) 0.017(5)
C37 0.034(6) 0.034(6) 0.024(5) 0.011(5) 0.010(4) 0.008(5)
C38 0.017(5) 0.026(5) 0.020(5) 0.009(4) 0.005(4) 0.006(4)
C39 0.008(4) 0.017(4) 0.020(5) 0.005(4) 0.001(3) -0.002(3)
C40 0.016(5) 0.015(4) 0.018(5) 0.004(4) 0.003(4) -0.005(4)
C41 0.028(6) 0.018(5) 0.031(6) 0.003(4) 0.005(4) -0.002(4)
C42 0.036(6) 0.022(5) 0.028(6) -0.002(4) 0.004(5) 0.004(5)
C43 0.035(6) 0.044(7) 0.016(5) 0.004(5) 0.000(4) -0.002(5)
C44 0.025(5) 0.027(5) 0.022(5) 0.010(4) 0.006(4) 0.004(4)
C45 0.010(4) 0.017(4) 0.019(5) 0.003(4) 0.002(3) -0.001(3)
C46 0.010(4) 0.022(5) 0.044(6) 0.011(5) 0.001(4) 0.004(4)
C47 0.018(5) 0.033(6) 0.046(7) 0.014(5) 0.019(5) 0.013(4)
C48 0.020(5) 0.038(6) 0.024(5) 0.002(5) 0.006(4) 0.015(5)
C49 0.027(5) 0.030(6) 0.017(5) 0.004(4) 0.001(4) 0.016(4)
C50 0.015(4) 0.018(5) 0.018(5) 0.004(4) -0.001(4) 0.002(4)
C1S 0.046(7) 0.030(6) 0.037(6) 0.011(5) 0.004(5) 0.006(5)
O1S 0.047(5) 0.058(6) 0.051(5) 0.035(5) -0.003(4) -0.003(4)

loop_
_atom_type_symbol
_atom_type_description
_atom_type_scat_dispersion_real
_atom_type_scat_dispersion_imag
_atom_type_scat_source
C C 0.0033 0.0016 'International Tables Vol C Tables 4.2.6.8 and 6.1.1.4'
H H 0.0000 0.0000 'International Tables Vol C Tables 4.2.6.8 and 6.1.1.4'
O O 0.0106 0.0060 'International Tables Vol C Tables 4.2.6.8 and 6.1.1.4'
P P 0.1023 0.0942 'International Tables Vol C Tables 4.2.6.8 and 6.1.1.4'
Re Re -1.0185 7.2310 'International Tables Vol C Tables 4.2.6.8 and 6.1.1.4'
U U -9.6767 9.6646 'International Tables Vol C Tables 4.2.6.8 and 6.1.1.4'

loop_
_geom_angle_atom_site_label_1
_geom_angle_atom_site_label_2
_geom_angle_atom_site_label_3
_geom_angle
_geom_angle_site_symmetry_1
_geom_angle_site_symmetry_3
_geom_angle_publ_flag
O1 U1 O2 178.3(3) . . ?
O1 U1 O4 89.6(3) . . ?
O2 U1 O4 88.8(3) . . ?
O1 U1 O7 94.4(3) . . ?
O2 U1 O7 86.6(3) . . ?
O4 U1 O7 144.2(2) . . ?
O1 U1 O5 93.9(2) . . ?
O2 U1 O5 86.1(2) . . ?
O4 U1 O5 71.8(2) . . ?
O7 U1 O5 143.0(2) . . ?
O1 U1 O3 88.8(3) . . ?
O2 U1 O3 90.2(2) . . ?
O4 U1 O3 72.9(2) . . ?
O7 U1 O3 71.6(2) . . ?
O5 U1 O3 144.6(2) . . ?
O1 U1 O6 86.3(3) . . ?
O2 U1 O6 95.4(3) . . ?
O4 U1 O6 144.3(2) . . ?
O7 U1 O6 71.6(2) . . ?
O5 U1 O6 73.1(2) . . ?
O3 U1 O6 142.3(2) . . ?
O9 Re1 O10 110.2(3) . . ?
O9 Re1 O8 110.6(4) . . ?
O10 Re1 O8 108.8(4) . . ?
O9 Re1 O7 109.0(3) . . ?
O10 Re1 O7 109.0(3) . . ?
O8 Re1 O7 109.2(3) . . ?
O13 Re2 O12 111.4(4) . . ?
O13 Re2 O11 109.3(3) . . ?
O12 Re2 O11 109.5(4) . . ?
O13 Re2 O14 108.3(3) . . ?
O12 Re2 O14 108.0(3) . . ?
O11 Re2 O14 110.3(3) . . ?
O3 P1 C45 111.9(3) . . ?
O3 P1 C39 111.8(3) . . ?
C45 P1 C39 107.73(13) . . ?
O3 P1 C2 110.1(4) . . ?
C45 P1 C2 106.0(3) . . ?
C39 P1 C2 109.1(3) . . ?
O4 P2 C33 109.8(3) . . ?
O4 P2 C27 111.2(3) . . ?
C33 P2 C27 110.24(14) . . ?
O4 P2 C2 109.2(4) . . ?
C33 P2 C2 110.5(3) . . ?
C27 P2 C2 105.8(3) . . ?
O5 P3 C9 110.6(3) . . ?
O5 P3 C3 111.5(3) . . ?
C9 P3 C3 108.38(14) . . ?
O5 P3 C1 111.1(4) . . ?
C9 P3 C1 108.2(3) . . ?
C3 P3 C1 107.0(3) . . ?
O6 P4 C15 110.9(3) . . ?
O6 P4 C21 113.8(3) . . ?
C15 P4 C21 107.68(13) . . ?
O6 P4 C1 111.3(4) . . ?
C15 P4 C1 108.0(3) . . ?
C21 P4 C1 104.7(3) . . ?
P1 O3 U1 140.8(4) . . ?
P2 O4 U1 143.0(4) . . ?
P3 O5 U1 140.2(3) . . ?
P4 O6 U1 143.5(4) . . ?
Re1 O7 U1 142.2(3) . . ?
P4 C1 P3 111.2(4) . . ?
P1 C2 P2 113.4(4) . . ?
C4 C3 C8 120.0 . . ?
C4 C3 P3 122.74(8) . . ?
C8 C3 P3 117.19(8) . . ?
C3 C4 C5 120.0 . . ?
C4 C5 C6 120.0 . . ?
C7 C6 C5 120.0 . . ?
C8 C7 C6 120.0 . . ?
C7 C8 C3 120.0 . . ?
C10 C9 C14 120.0 . . ?
C10 C9 P3 119.73(8) . . ?
C14 C9 P3 120.26(8) . . ?
C9 C10 C11 120.0 . . ?
C12 C11 C10 120.0 . . ?
C11 C12 C13 120.0 . . ?
C12 C13 C14 120.0 . . ?
C9 C14 C13 120.0 . . ?
C16 C15 C20 120.0 . . ?
C16 C15 P4 119.77(9) . . ?
C20 C15 P4 120.20(9) . . ?
C15 C16 C17 120.0 . . ?
C16 C17 C18 120.0 . . ?
C17 C18 C19 120.0 . . ?
C18 C19 C20 120.0 . . ?
C19 C20 C15 120.0 . . ?
C22 C21 C26 120.0 . . ?
C22 C21 P4 119.21(9) . . ?
C26 C21 P4 120.65(9) . . ?
C23 C22 C21 120.0 . . ?
C22 C23 C24 120.0 . . ?
C23 C24 C25 120.0 . . ?
C26 C25 C24 120.0 . . ?
C25 C26 C21 120.0 . . ?
C28 C27 C32 120.0 . . ?
C28 C27 P2 116.82(8) . . ?
C32 C27 P2 123.18(8) . . ?
C29 C28 C27 120.0 . . ?
C28 C29 C30 120.0 . . ?
C31 C30 C29 120.0 . . ?
C30 C31 C32 120.0 . . ?
C31 C32 C27 120.0 . . ?
C34 C33 C38 120.0 . . ?
C34 C33 P2 121.39(8) . . ?
C38 C33 P2 118.52(8) . . ?
C33 C34 C35 120.0 . . ?
C34 C35 C36 120.0 . . ?
C37 C36 C35 120.0 . . ?
C36 C37 C38 120.0 . . ?
C37 C38 C33 120.0 . . ?
C40 C39 C44 120.0 . . ?
C40 C39 P1 121.23(9) . . ?
C44 C39 P1 118.77(9) . . ?
C41 C40 C39 120.0 . . ?
C42 C41 C40 120.0 . . ?
C41 C42 C43 120.0 . . ?
C42 C43 C44 120.0 . . ?
C43 C44 C39 120.0 . . ?
C46 C45 C50 120.0 . . ?
C46 C45 P1 120.78(9) . . ?
C50 C45 P1 119.13(9) . . ?
C47 C46 C45 120.0 . . ?
C46 C47 C48 120.0 . . ?
C49 C48 C47 120.0 . . ?
C48 C49 C50 120.0 . . ?
C49 C50 C45 120.0 . . ?

loop_
_geom_bond_atom_site_label_1
_geom_bond_atom_site_label_2
_geom_bond_distance
_geom_bond_site_symmetry_2
_geom_bond_publ_flag
U1 O1 1.764(6) . ?
U1 O2 1.766(6) . ?
U1 O4 2.352(6) . ?
U1 O7 2.366(6) . ?
U1 O5 2.390(6) . ?
U1 O3 2.395(6) . ?
U1 O6 2.406(6) . ?
Re1 O9 1.699(7) . ?
Re1 O10 1.711(7) . ?
Re1 O8 1.731(7) . ?
Re1 O7 1.761(6) . ?
Re2 O13 1.705(7) . ?
Re2 O12 1.708(8) . ?
Re2 O11 1.715(7) . ?
Re2 O14 1.750(7) . ?
P1 O3 1.512(6) . ?
P1 C45 1.786(3) . ?
P1 C39 1.790(3) . ?
P1 C2 1.805(9) . ?
P2 O4 1.510(6) . ?
P2 C33 1.779(3) . ?
P2 C27 1.786(3) . ?
P2 C2 1.809(9) . ?
P3 O5 1.509(6) . ?
P3 C9 1.784(3) . ?
P3 C3 1.786(3) . ?
P3 C1 1.808(8) . ?
P4 O6 1.508(6) . ?
P4 C15 1.785(3) . ?
P4 C21 1.789(3) . ?
P4 C1 1.804(9) . ?
C3 C4 1.3900 . ?
C3 C8 1.3900 . ?
C4 C5 1.3900 . ?
C5 C6 1.3900 . ?
C6 C7 1.3900 . ?
C7 C8 1.3900 . ?
C9 C10 1.3900 . ?
C9 C14 1.3900 . ?
C10 C11 1.3900 . ?
C11 C12 1.3900 . ?
C12 C13 1.3900 . ?
C13 C14 1.3900 . ?
C15 C16 1.3900 . ?
C15 C20 1.3900 . ?
C16 C17 1.3900 . ?
C17 C18 1.3900 . ?
C18 C19 1.3900 . ?
C19 C20 1.3900 . ?
C21 C22 1.3900 . ?
C21 C26 1.3900 . ?
C22 C23 1.3900 . ?
C23 C24 1.3900 . ?
C24 C25 1.3900 . ?
C25 C26 1.3900 . ?
C27 C28 1.3900 . ?
C27 C32 1.3900 . ?
C28 C29 1.3900 . ?
C29 C30 1.3900 . ?
C30 C31 1.3900 . ?
C31 C32 1.3900 . ?
C33 C34 1.3900 . ?
C33 C38 1.3900 . ?
C34 C35 1.3900 . ?
C35 C36 1.3900 . ?
C36 C37 1.3900 . ?
C37 C38 1.3900 . ?
C39 C40 1.3900 . ?
C39 C44 1.3900 . ?
C40 C41 1.3900 . ?
C41 C42 1.3900 . ?
C42 C43 1.3900 . ?
C43 C44 1.3900 . ?
C45 C46 1.3900 . ?
C45 C50 1.3901 . ?
C46 C47 1.3900 . ?
C47 C48 1.3900 . ?
C48 C49 1.3900 . ?
C49 C50 1.3900 . ?
C1S O1S 1.398(14) . ?
